data_4316630
loop_
_publ_author_name
'William Levason'
'Seema Maheshwari'
'Raju Ratnani'
'Gillian Reid'
'Michael Webster'
'Wenjian Zhang'

_publ_contact_author_address
;   School of Chemistry
    University of Southampton
    Southampton SO17 1BJ, UK
;
_publ_contact_author_email gr@soton.ac.uk
_publ_contact_author_fax '023 8059 3781'
_publ_contact_author_name 'Professor Gillian Reid'
_publ_contact_author_phone '023 8059 3609'
_publ_section_title
;
 Structural Diversity in Supramolecular Complexes of MCl3 (M = As, Sb, Bi)
 with Constrained Thio- and Seleno-Ether Ligands
;
_journal_name_full 'Inorganic Chemistry'
_journal_page_first 9036
_journal_page_last 9048
_journal_paper_doi 10.1021/ic101296e
_journal_volume 49
_journal_year 2010
_chemical_formula_moiety 'C8 H10 Bi Cl3 S2'
_chemical_formula_structural '(C8 H10 S2) (Bi Cl3)'
_chemical_formula_sum 'C8 H10 Bi Cl3 S2'
_chemical_formula_weight 485.61
_chemical_name_systematic
; 
 trichloro(1,2-bis(methylsulfanyl)benzene)bismuth(III)
;
_space_group_IT_number 14
_space_group_name_Hall '-P 2ybc'
_symmetry_cell_setting monoclinic
_symmetry_space_group_name_Hall '-P 2ybc'
_symmetry_space_group_name_H-M 'P 1 21/c 1'
_atom_sites_solution_hydrogens geom
_atom_sites_solution_primary direct
_atom_sites_solution_secondary difmap
_audit_author_name 'Webster, M.'
_audit_creation_date 2010-04-08
_audit_creation_method 'SHELXL-97 + hand edit'
_cell_angle_alpha 90.00
_cell_angle_beta 98.574(10)
_cell_angle_gamma 90.00
_cell_formula_units_Z 4
_cell_length_a 8.9791(10)
_cell_length_b 7.2095(10)
_cell_length_c 20.905(2)
_cell_measurement_reflns_used 29897
_cell_measurement_temperature 120(2)
_cell_measurement_theta_max 27.48
_cell_measurement_theta_min 2.91
_cell_volume 1338.2(3)
_computing_cell_refinement 'DENZO (Otwinowski & Minor, 1997)'
_computing_data_collection 'COLLECT (Hooft, R.W.W., 1998)'
_computing_data_reduction 'DENZO (Otwinowski & Minor, 1997)'
_computing_structure_refinement 'SHELXL-97 (Sheldrick, 1997)'
_computing_structure_solution 'SHELXS-97 (Sheldrick, 1990)'
_diffrn_ambient_temperature 120(2)
_diffrn_measured_fraction_theta_full 0.994
_diffrn_measured_fraction_theta_max 0.994
_diffrn_measurement_device_type 'Bruker-Nonius 95mm CCD camera on \k-goniostat'
_diffrn_measurement_method '\f & \w scans'
_diffrn_radiation_monochromator '10cm confocal mirrors'
_diffrn_radiation_source 'Bruker-Nonius FR591 rotating anode'
_diffrn_radiation_type MoK\a
_diffrn_radiation_wavelength 0.71073
_diffrn_reflns_av_R_equivalents 0.0536
_diffrn_reflns_av_sigmaI/netI 0.0339
_diffrn_reflns_limit_h_max 11
_diffrn_reflns_limit_h_min -11
_diffrn_reflns_limit_k_max 9
_diffrn_reflns_limit_k_min -9
_diffrn_reflns_limit_l_max 27
_diffrn_reflns_limit_l_min -27
_diffrn_reflns_number 18616
_diffrn_reflns_theta_full 27.52
_diffrn_reflns_theta_max 27.52
_diffrn_reflns_theta_min 2.99
_diffrn_standards_number 0
_exptl_absorpt_coefficient_mu 14.048
_exptl_absorpt_correction_T_max 1.0000
_exptl_absorpt_correction_T_min 0.6577
_exptl_absorpt_correction_type multi-scan
_exptl_absorpt_process_details 'G.M. Sheldrick, (2007). SADABS. Version 2007/2. Bruker AXS Inc.'
_exptl_crystal_colour orange
_exptl_crystal_density_diffrn 2.410
_exptl_crystal_density_method 'not measured'
_exptl_crystal_description block
_exptl_crystal_F_000 896
_exptl_crystal_size_max 0.09
_exptl_crystal_size_mid 0.07
_exptl_crystal_size_min 0.05
_refine_diff_density_max 0.842
_refine_diff_density_min -1.193
_refine_diff_density_rms 0.154
_refine_ls_extinction_method none
_refine_ls_goodness_of_fit_ref 1.128
_refine_ls_hydrogen_treatment constr
_refine_ls_matrix_type full
_refine_ls_number_parameters 129
_refine_ls_number_reflns 3063
_refine_ls_number_restraints 0
_refine_ls_restrained_S_all 1.128
_refine_ls_R_factor_all 0.0341
_refine_ls_R_factor_gt 0.0252
_refine_ls_shift/su_max 0.002
_refine_ls_shift/su_mean 0.000
_refine_ls_structure_factor_coef Fsqd
_refine_ls_weighting_details 'w=1/[\s^2^(Fo^2^)+(0.0000P)^2^+5.3490P] where P=(Fo^2^+2Fc^2^)/3'
_refine_ls_weighting_scheme calc
_refine_ls_wR_factor_gt 0.0544
_refine_ls_wR_factor_ref 0.0606
_reflns_number_gt 2584
_reflns_number_total 3063
_reflns_threshold_expression I>2sigma(I)
_cod_data_source_file ic101296e_si_002_01.cif
_cod_data_source_block 09wz1030
_cod_original_cell_volume 1338.1(3)
_cod_original_sg_symbol_H-M 'P 21/c'
_cod_database_code 4316630

loop_
_symmetry_equiv_pos_as_xyz
'x, y, z'
'-x, y+1/2, -z+1/2'
'-x, -y, -z'
'x, -y-1/2, z-1/2'

loop_
_atom_site_label
_atom_site_type_symbol
_atom_site_fract_x
_atom_site_fract_y
_atom_site_fract_z
_atom_site_U_iso_or_equiv
_atom_site_adp_type
_atom_site_occupancy
_atom_site_symmetry_multiplicity
_atom_site_calc_flag
_atom_site_refinement_flags
_atom_site_disorder_assembly
_atom_site_disorder_group
Bi1 Bi 0.479904(16) 0.24822(2) 0.443509(7) 0.01792(7) Uani 1 1 d . . .
Cl1 Cl 0.64191(13) 0.10284(19) 0.36832(6) 0.0332(3) Uani 1 1 d . . .
Cl2 Cl 0.65779(13) 0.11032(16) 0.54569(6) 0.0295(3) Uani 1 1 d . . .
Cl3 Cl 0.66206(12) 0.53481(16) 0.46044(5) 0.0251(2) Uani 1 1 d . . .
S1 S 0.37184(12) 0.43181(18) 0.31583(5) 0.0246(2) Uani 1 1 d . . .
S2 S 0.13533(13) 0.24670(16) 0.38472(6) 0.0258(3) Uani 1 1 d . . .
C1 C 0.5077(5) 0.6096(9) 0.3043(2) 0.0386(14) Uani 1 1 d . . .
H1A H 0.4850 0.6593 0.2604 0.058 Uiso 1 1 calc R . .
H1B H 0.6092 0.5559 0.3108 0.058 Uiso 1 1 calc R . .
H1C H 0.5026 0.7097 0.3357 0.058 Uiso 1 1 calc R . .
C2 C 0.2067(5) 0.5605(7) 0.3233(2) 0.0231(9) Uani 1 1 d . . .
C3 C 0.1788(6) 0.7342(6) 0.2961(2) 0.0289(11) Uani 1 1 d . . .
H3 H 0.2509 0.7909 0.2734 0.035 Uiso 1 1 calc R . .
C4 C 0.0459(6) 0.8258(8) 0.3018(2) 0.0376(13) Uani 1 1 d . . .
H4 H 0.0261 0.9439 0.2822 0.045 Uiso 1 1 calc R . .
C5 C -0.0578(7) 0.7457(8) 0.3359(3) 0.0438(16) Uani 1 1 d . . .
H5 H -0.1472 0.8110 0.3410 0.053 Uiso 1 1 calc R . .
C6 C -0.0322(5) 0.5704(8) 0.3629(2) 0.0342(12) Uani 1 1 d . . .
H6 H -0.1052 0.5150 0.3854 0.041 Uiso 1 1 calc R . .
C7 C 0.1010(5) 0.4747(7) 0.3569(2) 0.0239(9) Uani 1 1 d . . .
C8 C 0.0286(6) 0.2279(9) 0.4519(3) 0.0442(15) Uani 1 1 d . . .
H8A H 0.0433 0.3404 0.4784 0.066 Uiso 1 1 calc R . .
H8B H 0.0637 0.1199 0.4784 0.066 Uiso 1 1 calc R . .
H8C H -0.0786 0.2134 0.4351 0.066 Uiso 1 1 calc R . .

loop_
_atom_site_aniso_label
_atom_site_aniso_U_11
_atom_site_aniso_U_22
_atom_site_aniso_U_33
_atom_site_aniso_U_23
_atom_site_aniso_U_13
_atom_site_aniso_U_12
Bi1 0.01580(10) 0.01853(11) 0.01866(10) -0.00124(6) 0.00003(6) 0.00227(6)
Cl1 0.0265(6) 0.0388(7) 0.0340(6) -0.0100(5) 0.0034(5) 0.0113(5)
Cl2 0.0291(6) 0.0229(6) 0.0314(6) 0.0032(5) -0.0116(4) -0.0017(5)
Cl3 0.0197(5) 0.0280(6) 0.0287(5) -0.0051(4) 0.0069(4) -0.0034(4)
S1 0.0191(5) 0.0319(6) 0.0231(5) 0.0011(5) 0.0039(4) 0.0028(5)
S2 0.0188(5) 0.0255(6) 0.0316(6) 0.0036(4) -0.0007(5) -0.0012(4)
C1 0.027(2) 0.059(4) 0.030(3) 0.018(2) 0.002(2) -0.009(2)
C2 0.023(2) 0.025(2) 0.019(2) -0.0029(18) -0.0039(16) 0.0007(18)
C3 0.034(3) 0.025(3) 0.024(2) 0.0015(18) -0.006(2) 0.000(2)
C4 0.048(3) 0.023(3) 0.036(3) 0.000(2) -0.013(2) 0.011(2)
C5 0.037(3) 0.049(4) 0.041(3) -0.012(3) -0.008(3) 0.025(3)
C6 0.020(2) 0.048(3) 0.034(3) -0.001(2) 0.0038(19) 0.008(2)
C7 0.018(2) 0.028(3) 0.024(2) 0.0014(18) -0.0027(16) 0.0047(18)
C8 0.024(3) 0.064(4) 0.045(3) 0.019(3) 0.007(2) -0.009(2)

loop_
_atom_type_symbol
_atom_type_description
_atom_type_scat_dispersion_real
_atom_type_scat_dispersion_imag
_atom_type_scat_source
C C 0.0033 0.0016 'International Tables Vol C Tables 4.2.6.8 and 6.1.1.4'
H H 0.0000 0.0000 'International Tables Vol C Tables 4.2.6.8 and 6.1.1.4'
S S 0.1246 0.1234 'International Tables Vol C Tables 4.2.6.8 and 6.1.1.4'
Cl Cl 0.1484 0.1585 'International Tables Vol C Tables 4.2.6.8 and 6.1.1.4'
Bi Bi -4.1077 10.2566 'International Tables Vol C Tables 4.2.6.8 and 6.1.1.4'

loop_
_geom_angle_atom_site_label_1
_geom_angle_atom_site_label_2
_geom_angle_atom_site_label_3
_geom_angle
_geom_angle_site_symmetry_1
_geom_angle_site_symmetry_3
_geom_angle_publ_flag
Cl1 Bi1 Cl3 90.31(4) . . ?
Cl1 Bi1 Cl2 90.69(4) . . ?
Cl3 Bi1 Cl2 84.18(4) . . ?
Cl1 Bi1 Cl2 88.29(4) . 3_656 ?
Cl3 Bi1 Cl2 163.47(3) . 3_656 ?
Cl2 Bi1 Cl2 79.38(3) . 3_656 ?
Cl1 Bi1 Cl3 169.35(4) . 3_666 ?
Cl3 Bi1 Cl3 79.42(3) . 3_666 ?
Cl2 Bi1 Cl3 85.47(4) . 3_666 ?
Cl2 Bi1 Cl3 100.73(3) 3_656 3_666 ?
Cl1 Bi1 S1 76.68(4) . . ?
Cl3 Bi1 S1 83.42(4) . . ?
Cl2 Bi1 S1 162.21(4) . . ?
Cl2 Bi1 S1 112.21(3) 3_656 . ?
Cl3 Bi1 S1 104.68(3) 3_666 . ?
Cl1 Bi1 S2 112.27(4) . . ?
Cl3 Bi1 S2 127.61(3) . . ?
Cl2 Bi1 S2 138.40(4) . . ?
Cl2 Bi1 S2 67.73(3) 3_656 . ?
Cl3 Bi1 S2 76.76(3) 3_666 . ?
S1 Bi1 S2 59.19(3) . . ?
Bi1 Cl2 Bi1 100.62(3) . 3_656 ?
Bi1 Cl3 Bi1 100.58(3) . 3_666 ?
C2 S1 C1 103.3(3) . . ?
C2 S1 Bi1 108.38(15) . . ?
C1 S1 Bi1 107.13(15) . . ?
C7 S2 C8 103.8(3) . . ?
C7 S2 Bi1 103.84(15) . . ?
C8 S2 Bi1 107.4(2) . . ?
S1 C1 H1A 109.5 . . ?
S1 C1 H1B 109.5 . . ?
H1A C1 H1B 109.5 . . ?
S1 C1 H1C 109.5 . . ?
H1A C1 H1C 109.5 . . ?
H1B C1 H1C 109.5 . . ?
C3 C2 C7 120.6(4) . . ?
C3 C2 S1 122.7(4) . . ?
C7 C2 S1 116.7(3) . . ?
C2 C3 C4 120.2(5) . . ?
C2 C3 H3 119.9 . . ?
C4 C3 H3 119.9 . . ?
C3 C4 C5 120.1(5) . . ?
C3 C4 H4 120.0 . . ?
C5 C4 H4 120.0 . . ?
C4 C5 C6 120.4(5) . . ?
C4 C5 H5 119.8 . . ?
C6 C5 H5 119.8 . . ?
C5 C6 C7 120.2(5) . . ?
C5 C6 H6 119.9 . . ?
C7 C6 H6 119.9 . . ?
C6 C7 C2 118.5(4) . . ?
C6 C7 S2 122.7(4) . . ?
C2 C7 S2 118.7(3) . . ?
S2 C8 H8A 109.5 . . ?
S2 C8 H8B 109.5 . . ?
H8A C8 H8B 109.5 . . ?
S2 C8 H8C 109.5 . . ?
H8A C8 H8C 109.5 . . ?
H8B C8 H8C 109.5 . . ?

loop_
_geom_bond_atom_site_label_1
_geom_bond_atom_site_label_2
_geom_bond_distance
_geom_bond_site_symmetry_2
_geom_bond_publ_flag
Bi1 Cl1 2.5232(12) . ?
Bi1 Cl3 2.6262(11) . ?
Bi1 Cl2 2.6618(11) . ?
Bi1 Cl2 2.8887(12) 3_656 ?
Bi1 Cl3 2.9776(11) 3_666 ?
Bi1 S1 3.0075(11) . ?
Bi1 S2 3.1542(12) . ?
Cl2 Bi1 2.8887(12) 3_656 ?
Cl3 Bi1 2.9776(11) 3_666 ?
S1 C2 1.776(5) . ?
S1 C1 1.810(5) . ?
S2 C7 1.756(5) . ?
S2 C8 1.819(6) . ?
C1 H1A 0.9800 . ?
C1 H1B 0.9800 . ?
C1 H1C 0.9800 . ?
C2 C3 1.383(7) . ?
C2 C7 1.406(6) . ?
C3 C4 1.384(8) . ?
C3 H3 0.9500 . ?
C4 C5 1.382(9) . ?
C4 H4 0.9500 . ?
C5 C6 1.389(8) . ?
C5 H5 0.9500 . ?
C6 C7 1.403(6) . ?
C6 H6 0.9500 . ?
C8 H8A 0.9800 . ?
C8 H8B 0.9800 . ?
C8 H8C 0.9800 . ?
